data_7248727
loop_
_publ_author_name
'Fatima, Muqudis'
'Siddiqui, Waseeq Ahmad'
'Choudhary, Muhammad Iqbal'
'Ashraf, Adnan'
'Niaz, Shanawer'
'Raza, Muhammad Asam'
'Alam, Seikh Mafiz'
'Ashfaq, Muhammad'
'Tahir, Muhammad Nawaz'
'Dahlous, Kholood Ahmed'

_publ_section_title
;
 Synthesis of dimeric 1,2-benzothiazine 1,1-dioxide scaffolds: molecular
 structures, Hirshfeld surface analysis, DFT and enzyme inhibition studies
;
_journal_issue 24
_journal_name_full 'RSC Advances'
_journal_page_first 16935
_journal_page_last 16944
_journal_paper_doi 10.1039/D4RA02009J
_journal_volume 14
_journal_year 2024
_chemical_formula_iupac 'C34 H28 N2 O10 S2'
_chemical_formula_moiety 'C34 H28 N2 O10 S2'
_chemical_formula_sum 'C34 H28 N2 O10 S2'
_chemical_formula_weight 688.70
_chemical_name_systematic
;
Methyl 4-((3-(methoxycarbonyl)-1,1-dioxido-4-oxo-2-phenethyl-3,4-dihydro-
2H-benzo[e][1,2]thiazin-3-yl)oxy)-2-phenethyl-2H-benzo[e][1,2]thiazine-3
-carboxylate 1,1-dioxide
;
_space_group_crystal_system monoclinic
_space_group_IT_number 14
_space_group_name_Hall '-P 2ybc'
_space_group_name_H-M_alt 'P 1 21/c 1'
_atom_sites_solution_hydrogens geom
_atom_sites_solution_primary direct
_atom_sites_solution_secondary difmap
_audit_creation_method SHELXL-2019/2
_audit_update_record
;
2023-09-14 deposited with the CCDC.	2024-05-28 downloaded from the CCDC.
;
_cell_angle_alpha 90
_cell_angle_beta 96.896(17)
_cell_angle_gamma 90
_cell_formula_units_Z 4
_cell_length_a 8.112(4)
_cell_length_b 17.079(10)
_cell_length_c 22.560(13)
_cell_measurement_reflns_used 2668
_cell_measurement_temperature 296(2)
_cell_measurement_theta_max 25.500
_cell_measurement_theta_min 1.499
_cell_volume 3103(3)
_computing_cell_refinement 'SAINT (Bruker, 2007)'
_computing_data_collection 'APEX2 (Bruker, 2007)'
_computing_data_reduction 'SAINT (Bruker, 2007)'
_computing_molecular_graphics 'ORTEP-3 for Windows (Farrugia, 2012) and PLATON (Spek, 2009)'
_computing_publication_material
;
WinGX (Farrugia, 1999) and PLATON (Spek, 2009)
;
_computing_structure_refinement 'SHELXL-2019/2  (Sheldrick, 2015)'
_computing_structure_solution 'SHELXT-2014 (Sheldrick, 2015)'
_diffrn_ambient_temperature 296(2)
_diffrn_detector_area_resol_mean 7.60
_diffrn_measured_fraction_theta_full 0.968
_diffrn_measured_fraction_theta_max 0.965
_diffrn_measurement_device_type 'Bruker Kappa APEXII CCD'
_diffrn_measurement_method \w
_diffrn_radiation_monochromator graphite
_diffrn_radiation_source 'fine-focus sealed tube'
_diffrn_radiation_type MoK\a
_diffrn_radiation_wavelength 0.71073
_diffrn_reflns_av_R_equivalents 0.1482
_diffrn_reflns_av_unetI/netI 0.1679
_diffrn_reflns_Laue_measured_fraction_full 0.968
_diffrn_reflns_Laue_measured_fraction_max 0.965
_diffrn_reflns_limit_h_max 9
_diffrn_reflns_limit_h_min -9
_diffrn_reflns_limit_k_max 20
_diffrn_reflns_limit_k_min -20
_diffrn_reflns_limit_l_max 27
_diffrn_reflns_limit_l_min -5
_diffrn_reflns_number 5573
_diffrn_reflns_point_group_measured_fraction_full 0.968
_diffrn_reflns_point_group_measured_fraction_max 0.965
_diffrn_reflns_theta_full 25.242
_diffrn_reflns_theta_max 25.500
_diffrn_reflns_theta_min 1.499
_diffrn_standards_number 0
_exptl_absorpt_coefficient_mu 0.237
_exptl_absorpt_correction_T_max 0.901
_exptl_absorpt_correction_T_min 0.798
_exptl_absorpt_correction_type multi-scan
_exptl_absorpt_process_details '(SADABS; Bruker, 2007)'
_exptl_crystal_colour COLOURLESS
_exptl_crystal_density_diffrn 1.474
_exptl_crystal_density_method 'not measured'
_exptl_crystal_description needle
_exptl_crystal_F_000 1432
_exptl_crystal_size_max 0.38
_exptl_crystal_size_mid 0.24
_exptl_crystal_size_min 0.10
_refine_diff_density_max 0.589
_refine_diff_density_min -0.582
_refine_diff_density_rms 0.160
_refine_ls_abs_structure_details
;
 Flack x determined using 1376 quotients [(I+)-(I-)]/[(I+)+(I-)]
 (Parsons, Flack and Wagner, Acta Cryst. B69 (2013) 249-259).
;
_refine_ls_goodness_of_fit_ref 1.010
_refine_ls_hydrogen_treatment constr
_refine_ls_matrix_type full
_refine_ls_number_parameters 412
_refine_ls_number_reflns 5573
_refine_ls_number_restraints 0
_refine_ls_restrained_S_all 1.010
_refine_ls_R_factor_all 0.1920
_refine_ls_R_factor_gt 0.0998
_refine_ls_shift/su_max 0.000
_refine_ls_shift/su_mean 0.000
_refine_ls_structure_factor_coef Fsqd
_refine_ls_weighting_details 'w=1/[\s^2^(Fo^2^)+(0.0937P)^2^] where P=(Fo^2^+2Fc^2^)/3'
_refine_ls_weighting_scheme calc
_refine_ls_wR_factor_gt 0.2014
_refine_ls_wR_factor_ref 0.2495
_reflns_Friedel_coverage 0.000
_reflns_number_gt 2668
_reflns_number_total 5573
_reflns_threshold_expression I>2\s(I)
_cod_data_source_file d4ra02009j4.cif
_cod_data_source_block mq67_tw
_cod_original_sg_symbol_H-M 'P 21/c'
_cod_database_code 7248727
_shelx_shelxl_version_number 2019/2
_shelx_space_group_comment
;
The symmetry employed for this shelxl refinement is uniquely defined
by the following loop, which should always be used as a source of
symmetry information in preference to the above space-group names.
They are only intended as comments.
;

loop_
_space_group_symop_operation_xyz
'x, y, z'
'-x, y+1/2, -z+1/2'
'-x, -y, -z'
'x, -y-1/2, z-1/2'

loop_
_atom_site_label
_atom_site_type_symbol
_atom_site_fract_x
_atom_site_fract_y
_atom_site_fract_z
_atom_site_U_iso_or_equiv
_atom_site_adp_type
_atom_site_occupancy
_atom_site_site_symmetry_order
_atom_site_calc_flag
_atom_site_refinement_flags_posn
_atom_site_refinement_flags_adp
_atom_site_refinement_flags_occupancy
_atom_site_disorder_assembly
_atom_site_disorder_group
S1 S 0.5490(2) 0.34404(9) 0.39510(9) 0.0398(5) Uani 1 1 d . . . . .
S2 S -0.0223(2) 0.05431(9) 0.26824(9) 0.0424(5) Uani 1 1 d . . . . .
O1 O 0.5327(6) 0.3535(2) 0.3322(2) 0.0527(13) Uani 1 1 d . . . . .
O2 O 0.6896(6) 0.3777(2) 0.4291(2) 0.0578(15) Uani 1 1 d . . . . .
O3 O 0.1084(6) 0.2099(3) 0.4066(2) 0.0494(14) Uani 1 1 d . . . . .
O4 O 0.4181(7) 0.0698(2) 0.4160(2) 0.0558(14) Uani 1 1 d . . . . .
O5 O 0.3832(6) 0.1535(3) 0.4888(2) 0.0517(13) Uani 1 1 d . . . . .
O6 O 0.3951(5) 0.1915(2) 0.3346(2) 0.0375(12) Uani 1 1 d . . . . .
O7 O -0.0267(6) 0.0311(3) 0.3286(2) 0.0559(14) Uani 1 1 d . . . . .
O8 O -0.1365(6) 0.0215(3) 0.2224(2) 0.0577(15) Uani 1 1 d . . . . .
O9 O 0.5880(6) 0.0688(3) 0.3040(2) 0.0583(15) Uani 1 1 d . . . . .
O10 O 0.4371(6) -0.0405(3) 0.2989(2) 0.0548(14) Uani 1 1 d . . . . .
N1 N 0.5416(6) 0.2520(3) 0.4149(2) 0.0341(14) Uani 1 1 d . . . . .
N2 N 0.1645(7) 0.0363(3) 0.2515(2) 0.0391(14) Uani 1 1 d . . . . .
C1 C 0.3716(8) 0.3799(3) 0.4200(3) 0.0352(17) Uani 1 1 d . . . . .
C2 C 0.3656(11) 0.4580(4) 0.4355(3) 0.055(2) Uani 1 1 d . . . . .
H2 H 0.460975 0.488493 0.437032 0.066 Uiso 1 1 calc R U . . .
C3 C 0.2229(11) 0.4901(4) 0.4483(4) 0.062(2) Uani 1 1 d . . . . .
H3 H 0.220940 0.542422 0.459647 0.074 Uiso 1 1 calc R U . . .
C4 C 0.0800(11) 0.4465(4) 0.4449(4) 0.066(2) Uani 1 1 d . . . . .
H4 H -0.020168 0.469722 0.451127 0.079 Uiso 1 1 calc R U . . .
C5 C 0.0872(9) 0.3682(4) 0.4323(3) 0.048(2) Uani 1 1 d . . . . .
H5 H -0.007680 0.337683 0.432150 0.058 Uiso 1 1 calc R U . . .
C6 C 0.2308(9) 0.3346(3) 0.4199(3) 0.0362(17) Uani 1 1 d . . . . .
C7 C 0.2322(9) 0.2496(3) 0.4075(3) 0.0363(17) Uani 1 1 d . . . . .
C8 C 0.3914(8) 0.2083(3) 0.3970(3) 0.0361(17) Uani 1 1 d . . . . .
C9 C 0.7015(8) 0.2099(3) 0.4144(3) 0.0410(18) Uani 1 1 d . . . . .
H9A H 0.782269 0.244769 0.399960 0.049 Uiso 1 1 calc R U . . .
H9B H 0.685532 0.165818 0.387165 0.049 Uiso 1 1 calc R U . . .
C10 C 0.7667(6) 0.1810(3) 0.47547(18) 0.0437(19) Uani 1 1 d G . . . .
C11 C 0.8339(7) 0.1062(3) 0.4819(2) 0.067(3) Uani 1 1 d G . . . .
H11 H 0.838343 0.074698 0.448537 0.081 Uiso 1 1 calc R U . . .
C12 C 0.8945(7) 0.0785(2) 0.5383(3) 0.091(3) Uani 1 1 d G . . . .
H12 H 0.939443 0.028447 0.542604 0.109 Uiso 1 1 calc R U . . .
C13 C 0.8879(7) 0.1256(3) 0.5882(2) 0.078(3) Uani 1 1 d G . . . .
H13 H 0.928378 0.107066 0.625894 0.094 Uiso 1 1 calc R U . . .
C14 C 0.8206(8) 0.2004(3) 0.58173(19) 0.077(3) Uani 1 1 d G . . . .
H14 H 0.816212 0.231935 0.615117 0.092 Uiso 1 1 calc R U . . .
C15 C 0.7601(7) 0.2281(2) 0.5254(2) 0.059(2) Uani 1 1 d G . . . .
H15 H 0.715111 0.278187 0.521050 0.071 Uiso 1 1 calc R U . . .
C16 C 0.3998(9) 0.1329(4) 0.4337(3) 0.0400(18) Uani 1 1 d . . . . .
C17 C 0.3907(13) 0.0913(4) 0.5319(4) 0.089(3) Uani 1 1 d . . . . .
H17A H 0.349442 0.043887 0.512706 0.133 Uiso 1 1 calc R U . . .
H17B H 0.324002 0.104754 0.562821 0.133 Uiso 1 1 calc R U . . .
H17C H 0.503701 0.083759 0.549114 0.133 Uiso 1 1 calc R U . . .
C18 C -0.0288(9) 0.1564(3) 0.2637(3) 0.0403(18) Uani 1 1 d . . . . .
C19 C -0.1754(10) 0.1954(4) 0.2455(3) 0.053(2) Uani 1 1 d . . . . .
H19 H -0.274622 0.168574 0.235629 0.063 Uiso 1 1 calc R U . . .
C20 C -0.1680(12) 0.2753(4) 0.2426(4) 0.067(3) Uani 1 1 d . . . . .
H20 H -0.264397 0.303179 0.230153 0.080 Uiso 1 1 calc R U . . .
C21 C -0.0236(12) 0.3151(4) 0.2575(4) 0.061(2) Uani 1 1 d . . . . .
H21 H -0.022854 0.369481 0.255007 0.073 Uiso 1 1 calc R U . . .
C22 C 0.1207(10) 0.2758(4) 0.2763(3) 0.047(2) Uani 1 1 d . . . . .
H22 H 0.218916 0.303540 0.285941 0.056 Uiso 1 1 calc R U . . .
C23 C 0.1208(8) 0.1952(3) 0.2808(3) 0.0355(17) Uani 1 1 d . . . . .
C24 C 0.2670(8) 0.1507(3) 0.3017(3) 0.0354(17) Uani 1 1 d . . . . .
C25 C 0.2950(8) 0.0774(4) 0.2854(3) 0.0337(16) Uani 1 1 d . . . . .
C26 C 0.1929(9) 0.0114(4) 0.1909(3) 0.049(2) Uani 1 1 d . . . . .
H26A H 0.271375 -0.031662 0.194142 0.059 Uiso 1 1 calc R U . . .
H26B H 0.089150 -0.007734 0.170078 0.059 Uiso 1 1 calc R U . . .
C27 C 0.2566(7) 0.0741(2) 0.1554(2) 0.049(2) Uani 1 1 d G . . . .
C28 C 0.4260(7) 0.0811(3) 0.1523(2) 0.063(2) Uani 1 1 d G . . . .
H28 H 0.499697 0.045987 0.172885 0.076 Uiso 1 1 calc R U . . .
C29 C 0.4854(7) 0.1404(4) 0.1184(3) 0.083(3) Uani 1 1 d G . . . .
H29 H 0.598741 0.145015 0.116297 0.100 Uiso 1 1 calc R U . . .
C30 C 0.3753(10) 0.1928(3) 0.0876(2) 0.090(3) Uani 1 1 d G . . . .
H30 H 0.414960 0.232498 0.064953 0.108 Uiso 1 1 calc R U . . .
C31 C 0.2058(9) 0.1859(3) 0.0908(2) 0.088(3) Uani 1 1 d G . . . .
H31 H 0.132132 0.220953 0.070196 0.106 Uiso 1 1 calc R U . . .
C32 C 0.1465(6) 0.1266(3) 0.1247(3) 0.071(3) Uani 1 1 d G . . . .
H32 H 0.033084 0.121925 0.126784 0.085 Uiso 1 1 calc R U . . .
C33 C 0.4567(9) 0.0374(4) 0.2984(3) 0.0412(18) Uani 1 1 d . . . . .
C34 C 0.5886(10) -0.0837(4) 0.3061(4) 0.068(3) Uani 1 1 d . . . . .
H34A H 0.648631 -0.074123 0.272636 0.101 Uiso 1 1 calc R U . . .
H34B H 0.564541 -0.138604 0.308305 0.101 Uiso 1 1 calc R U . . .
H34C H 0.654689 -0.067540 0.342173 0.101 Uiso 1 1 calc R U . . .

loop_
_atom_site_aniso_label
_atom_site_aniso_U_11
_atom_site_aniso_U_22
_atom_site_aniso_U_33
_atom_site_aniso_U_23
_atom_site_aniso_U_13
_atom_site_aniso_U_12
S1 0.0333(11) 0.0339(9) 0.0527(13) 0.0013(8) 0.0074(10) -0.0034(8)
S2 0.0352(11) 0.0373(9) 0.0540(14) -0.0025(8) 0.0027(9) -0.0024(8)
O1 0.064(4) 0.049(3) 0.048(4) 0.011(2) 0.019(3) -0.002(3)
O2 0.035(3) 0.037(2) 0.100(5) -0.009(3) 0.001(3) -0.007(2)
O3 0.038(3) 0.052(3) 0.059(4) -0.004(2) 0.012(3) -0.017(3)
O4 0.087(4) 0.032(3) 0.048(3) 0.003(2) 0.011(3) -0.001(3)
O5 0.069(4) 0.049(3) 0.039(3) 0.004(2) 0.016(3) 0.002(3)
O6 0.039(3) 0.035(2) 0.038(3) -0.004(2) 0.004(2) -0.008(2)
O7 0.053(3) 0.064(3) 0.054(4) 0.016(3) 0.019(3) 0.001(3)
O8 0.043(3) 0.059(3) 0.067(4) -0.018(3) -0.012(3) -0.010(2)
O9 0.028(3) 0.067(3) 0.081(4) -0.016(3) 0.011(3) -0.005(3)
O10 0.048(3) 0.044(3) 0.074(4) -0.009(3) 0.013(3) 0.009(2)
N1 0.026(3) 0.032(3) 0.044(4) 0.001(2) 0.001(3) 0.002(2)
N2 0.034(3) 0.037(3) 0.046(4) -0.013(3) 0.004(3) 0.004(3)
C1 0.035(4) 0.030(3) 0.040(4) -0.002(3) 0.001(3) 0.002(3)
C2 0.062(6) 0.041(4) 0.059(6) -0.006(4) -0.002(5) -0.005(4)
C3 0.062(6) 0.045(4) 0.078(7) -0.021(4) 0.004(5) 0.012(5)
C4 0.060(6) 0.065(5) 0.073(7) -0.027(4) 0.014(5) 0.026(5)
C5 0.038(5) 0.053(4) 0.056(5) -0.014(4) 0.008(4) 0.001(4)
C6 0.036(4) 0.040(3) 0.030(4) -0.007(3) -0.009(3) -0.001(3)
C7 0.041(5) 0.039(4) 0.028(4) 0.002(3) -0.001(3) 0.000(4)
C8 0.031(4) 0.034(3) 0.042(5) -0.006(3) 0.004(4) -0.008(3)
C9 0.034(4) 0.037(3) 0.051(5) -0.003(3) 0.002(4) 0.003(3)
C10 0.034(4) 0.043(4) 0.053(5) 0.002(3) 0.000(4) -0.002(3)
C11 0.071(6) 0.061(5) 0.068(7) 0.001(4) -0.002(5) 0.017(4)
C12 0.085(7) 0.075(6) 0.105(9) 0.018(6) -0.019(7) 0.035(5)
C13 0.087(7) 0.082(6) 0.058(7) 0.016(5) -0.020(5) 0.021(5)
C14 0.096(7) 0.083(6) 0.046(6) -0.009(5) -0.013(5) 0.021(5)
C15 0.072(6) 0.052(4) 0.051(6) -0.005(4) -0.007(5) 0.009(4)
C16 0.047(5) 0.033(4) 0.040(5) -0.001(3) 0.006(4) -0.002(3)
C17 0.153(10) 0.063(5) 0.052(6) 0.018(4) 0.016(6) -0.001(6)
C18 0.043(5) 0.038(3) 0.041(5) 0.000(3) 0.007(4) 0.001(4)
C19 0.044(5) 0.054(4) 0.058(6) -0.003(4) -0.002(4) 0.012(4)
C20 0.082(7) 0.059(5) 0.057(6) 0.004(4) -0.001(5) 0.025(5)
C21 0.083(7) 0.043(4) 0.055(6) 0.005(4) -0.004(5) 0.002(5)
C22 0.061(5) 0.040(4) 0.038(5) 0.006(3) 0.001(4) -0.001(4)
C23 0.035(4) 0.036(4) 0.036(4) 0.005(3) 0.009(3) -0.004(3)
C24 0.034(4) 0.035(3) 0.037(4) -0.002(3) 0.002(3) -0.008(3)
C25 0.029(4) 0.044(4) 0.028(4) -0.005(3) 0.004(3) 0.002(3)
C26 0.050(5) 0.047(4) 0.052(5) -0.021(4) 0.009(4) -0.001(4)
C27 0.058(6) 0.043(4) 0.044(5) -0.012(3) 0.005(4) 0.003(4)
C28 0.069(6) 0.074(5) 0.047(6) 0.002(4) 0.008(5) -0.004(5)
C29 0.090(8) 0.088(6) 0.075(7) 0.008(5) 0.020(6) -0.020(6)
C30 0.135(10) 0.077(7) 0.061(7) 0.017(5) 0.023(7) -0.015(7)
C31 0.099(9) 0.091(7) 0.077(8) 0.030(6) 0.017(6) 0.023(6)
C32 0.073(6) 0.073(6) 0.067(7) 0.006(5) 0.008(5) 0.005(5)
C33 0.040(5) 0.045(4) 0.041(5) -0.011(3) 0.016(4) -0.001(4)
C34 0.065(6) 0.071(5) 0.064(6) -0.012(4) -0.003(5) 0.028(5)

loop_
_atom_type_symbol
_atom_type_description
_atom_type_scat_dispersion_real
_atom_type_scat_dispersion_imag
_atom_type_scat_source
C C 0.0033 0.0016 'International Tables Vol C Tables 4.2.6.8 and 6.1.1.4'
H H 0.0000 0.0000 'International Tables Vol C Tables 4.2.6.8 and 6.1.1.4'
N N 0.0061 0.0033 'International Tables Vol C Tables 4.2.6.8 and 6.1.1.4'
O O 0.0106 0.0060 'International Tables Vol C Tables 4.2.6.8 and 6.1.1.4'
S S 0.1246 0.1234 'International Tables Vol C Tables 4.2.6.8 and 6.1.1.4'

loop_
_geom_angle_atom_site_label_1
_geom_angle_atom_site_label_2
_geom_angle_atom_site_label_3
_geom_angle
_geom_angle_site_symmetry_1
_geom_angle_site_symmetry_3
_geom_angle_publ_flag
O2 S1 O1 117.9(3) . . ?
O2 S1 N1 107.2(3) . . ?
O1 S1 N1 112.4(3) . . ?
O2 S1 C1 109.2(3) . . ?
O1 S1 C1 107.7(3) . . ?
N1 S1 C1 101.1(3) . . ?
O8 S2 O7 120.0(3) . . ?
O8 S2 N2 107.4(3) . . ?
O7 S2 N2 107.4(3) . . ?
O8 S2 C18 109.8(3) . . ?
O7 S2 C18 109.3(3) . . ?
N2 S2 C18 101.3(3) . . ?
C16 O5 C17 116.2(6) . . ?
C24 O6 C8 121.3(5) . . ?
C33 O10 C34 114.4(6) . . ?
C8 N1 C9 117.1(5) . . ?
C8 N1 S1 118.5(4) . . ?
C9 N1 S1 113.7(4) . . ?
C25 N2 C26 117.0(5) . . ?
C25 N2 S2 115.8(4) . . ?
C26 N2 S2 121.4(4) . . ?
C6 C1 C2 119.2(7) . . ?
C6 C1 S1 121.7(5) . . ?
C2 C1 S1 118.9(6) . . ?
C3 C2 C1 120.4(7) . . ?
C3 C2 H2 119.8 . . ?
C1 C2 H2 119.8 . . ?
C2 C3 C4 120.7(7) . . ?
C2 C3 H3 119.7 . . ?
C4 C3 H3 119.7 . . ?
C5 C4 C3 119.0(8) . . ?
C5 C4 H4 120.5 . . ?
C3 C4 H4 120.5 . . ?
C6 C5 C4 121.0(7) . . ?
C6 C5 H5 119.5 . . ?
C4 C5 H5 119.5 . . ?
C5 C6 C1 119.5(6) . . ?
C5 C6 C7 118.8(6) . . ?
C1 C6 C7 121.7(6) . . ?
O3 C7 C6 121.9(6) . . ?
O3 C7 C8 117.2(5) . . ?
C6 C7 C8 120.9(6) . . ?
O6 C8 N1 105.2(5) . . ?
O6 C8 C7 111.4(5) . . ?
N1 C8 C7 114.9(5) . . ?
O6 C8 C16 110.9(5) . . ?
N1 C8 C16 107.6(5) . . ?
C7 C8 C16 106.9(6) . . ?
N1 C9 C10 111.3(5) . . ?
N1 C9 H9A 109.4 . . ?
C10 C9 H9A 109.4 . . ?
N1 C9 H9B 109.4 . . ?
C10 C9 H9B 109.4 . . ?
H9A C9 H9B 108.0 . . ?
C11 C10 C15 120.0 . . ?
C11 C10 C9 119.3(4) . . ?
C15 C10 C9 120.7(4) . . ?
C10 C11 C12 120.0 . . ?
C10 C11 H11 120.0 . . ?
C12 C11 H11 120.0 . . ?
C11 C12 C13 120.0 . . ?
C11 C12 H12 120.0 . . ?
C13 C12 H12 120.0 . . ?
C14 C13 C12 120.0 . . ?
C14 C13 H13 120.0 . . ?
C12 C13 H13 120.0 . . ?
C15 C14 C13 120.0 . . ?
C15 C14 H14 120.0 . . ?
C13 C14 H14 120.0 . . ?
C14 C15 C10 120.0 . . ?
C14 C15 H15 120.0 . . ?
C10 C15 H15 120.0 . . ?
O4 C16 O5 127.1(6) . . ?
O4 C16 C8 126.3(7) . . ?
O5 C16 C8 106.5(5) . . ?
O5 C17 H17A 109.5 . . ?
O5 C17 H17B 109.5 . . ?
H17A C17 H17B 109.5 . . ?
O5 C17 H17C 109.5 . . ?
H17A C17 H17C 109.5 . . ?
H17B C17 H17C 109.5 . . ?
C19 C18 C23 122.8(6) . . ?
C19 C18 S2 121.2(5) . . ?
C23 C18 S2 116.0(5) . . ?
C20 C19 C18 117.0(7) . . ?
C20 C19 H19 121.5 . . ?
C18 C19 H19 121.5 . . ?
C21 C20 C19 121.9(8) . . ?
C21 C20 H20 119.1 . . ?
C19 C20 H20 119.1 . . ?
C20 C21 C22 120.6(7) . . ?
C20 C21 H21 119.7 . . ?
C22 C21 H21 119.7 . . ?
C21 C22 C23 120.3(7) . . ?
C21 C22 H22 119.9 . . ?
C23 C22 H22 119.9 . . ?
C22 C23 C18 117.4(6) . . ?
C22 C23 C24 123.0(6) . . ?
C18 C23 C24 119.6(5) . . ?
C25 C24 O6 118.5(6) . . ?
C25 C24 C23 124.5(6) . . ?
O6 C24 C23 116.3(5) . . ?
C24 C25 N2 118.3(6) . . ?
C24 C25 C33 123.8(6) . . ?
N2 C25 C33 117.9(5) . . ?
C27 C26 N2 113.5(5) . . ?
C27 C26 H26A 108.9 . . ?
N2 C26 H26A 108.9 . . ?
C27 C26 H26B 108.9 . . ?
N2 C26 H26B 108.9 . . ?
H26A C26 H26B 107.7 . . ?
C28 C27 C32 120.0 . . ?
C28 C27 C26 120.3(5) . . ?
C32 C27 C26 119.7(5) . . ?
C29 C28 C27 120.0 . . ?
C29 C28 H28 120.0 . . ?
C27 C28 H28 120.0 . . ?
C28 C29 C30 120.0 . . ?
C28 C29 H29 120.0 . . ?
C30 C29 H29 120.0 . . ?
C31 C30 C29 120.0 . . ?
C31 C30 H30 120.0 . . ?
C29 C30 H30 120.0 . . ?
C32 C31 C30 120.0 . . ?
C32 C31 H31 120.0 . . ?
C30 C31 H31 120.0 . . ?
C31 C32 C27 120.0 . . ?
C31 C32 H32 120.0 . . ?
C27 C32 H32 120.0 . . ?
O9 C33 O10 123.6(7) . . ?
O9 C33 C25 125.3(6) . . ?
O10 C33 C25 110.9(6) . . ?
O10 C34 H34A 109.5 . . ?
O10 C34 H34B 109.5 . . ?
H34A C34 H34B 109.5 . . ?
O10 C34 H34C 109.5 . . ?
H34A C34 H34C 109.5 . . ?
H34B C34 H34C 109.5 . . ?

loop_
_geom_bond_atom_site_label_1
_geom_bond_atom_site_label_2
_geom_bond_distance
_geom_bond_site_symmetry_2
_geom_bond_publ_flag
S1 O2 1.418(5) . ?
S1 O1 1.420(5) . ?
S1 N1 1.637(5) . ?
S1 C1 1.719(7) . ?
S2 O8 1.419(5) . ?
S2 O7 1.422(5) . ?
S2 N2 1.635(6) . ?
S2 C18 1.747(6) . ?
O3 C7 1.210(7) . ?
O4 C16 1.165(7) . ?
O5 C16 1.313(8) . ?
O5 C17 1.438(8) . ?
O6 C24 1.389(7) . ?
O6 C8 1.441(7) . ?
O9 C33 1.186(8) . ?
O10 C33 1.341(7) . ?
O10 C34 1.426(8) . ?
N1 C8 1.444(8) . ?
N1 C9 1.485(8) . ?
N2 C25 1.415(7) . ?
N2 C26 1.475(8) . ?
C1 C6 1.380(9) . ?
C1 C2 1.380(8) . ?
C2 C3 1.345(10) . ?
C2 H2 0.9300 . ?
C3 C4 1.372(10) . ?
C3 H3 0.9300 . ?
C4 C5 1.370(9) . ?
C4 H4 0.9300 . ?
C5 C6 1.358(9) . ?
C5 H5 0.9300 . ?
C6 C7 1.477(8) . ?
C7 C8 1.515(9) . ?
C8 C16 1.529(9) . ?
C9 C10 1.500(7) . ?
C9 H9A 0.9700 . ?
C9 H9B 0.9700 . ?
C10 C11 1.3900 . ?
C10 C15 1.3900 . ?
C11 C12 1.3900 . ?
C11 H11 0.9300 . ?
C12 C13 1.3900 . ?
C12 H12 0.9300 . ?
C13 C14 1.3900 . ?
C13 H13 0.9300 . ?
C14 C15 1.3900 . ?
C14 H14 0.9300 . ?
C15 H15 0.9300 . ?
C17 H17A 0.9600 . ?
C17 H17B 0.9600 . ?
C17 H17C 0.9600 . ?
C18 C19 1.382(9) . ?
C18 C23 1.397(9) . ?
C19 C20 1.367(9) . ?
C19 H19 0.9300 . ?
C20 C21 1.362(11) . ?
C20 H20 0.9300 . ?
C21 C22 1.372(10) . ?
C21 H21 0.9300 . ?
C22 C23 1.380(8) . ?
C22 H22 0.9300 . ?
C23 C24 1.440(9) . ?
C24 C25 1.332(8) . ?
C25 C33 1.476(9) . ?
C26 C27 1.468(8) . ?
C26 H26A 0.9700 . ?
C26 H26B 0.9700 . ?
C27 C28 1.3900 . ?
C27 C32 1.3900 . ?
C28 C29 1.3900 . ?
C28 H28 0.9300 . ?
C29 C30 1.3900 . ?
C29 H29 0.9300 . ?
C30 C31 1.3900 . ?
C30 H30 0.9300 . ?
C31 C32 1.3900 . ?
C31 H31 0.9300 . ?
C32 H32 0.9300 . ?
C34 H34A 0.9600 . ?
C34 H34B 0.9600 . ?
C34 H34C 0.9600 . ?

loop_
_geom_hbond_atom_site_label_D
_geom_hbond_atom_site_label_H
_geom_hbond_atom_site_label_A
_geom_hbond_distance_DH
_geom_hbond_distance_HA
_geom_hbond_distance_DA
_geom_hbond_angle_DHA
_geom_hbond_site_symmetry_A
_geom_hbond_publ_flag
C9 H9B O9 0.97 2.56 3.507(8) 166.7 . yes
C19 H19 O9 0.93 2.63 3.273(10) 126.4 1_455 yes
C26 H26A O1 0.97 2.64 3.574(8) 162.8 2_645 yes
C26 H26A O10 0.97 2.58 3.080(9) 112.2 . yes
C26 H26B O8 0.97 2.35 2.851(9) 111.6 . yes

loop_
_geom_torsion_atom_site_label_1
_geom_torsion_atom_site_label_2
_geom_torsion_atom_site_label_3
_geom_torsion_atom_site_label_4
_geom_torsion
_geom_torsion_site_symmetry_1
_geom_torsion_site_symmetry_2
_geom_torsion_site_symmetry_3
_geom_torsion_site_symmetry_4
_geom_torsion_publ_flag
O2 S1 N1 C8 166.6(5) . . . . ?
O1 S1 N1 C8 -62.3(6) . . . . ?
C1 S1 N1 C8 52.3(6) . . . . ?
O2 S1 N1 C9 -49.9(5) . . . . ?
O1 S1 N1 C9 81.2(5) . . . . ?
C1 S1 N1 C9 -164.2(4) . . . . ?
O8 S2 N2 C25 168.0(4) . . . . ?
O7 S2 N2 C25 -61.7(5) . . . . ?
C18 S2 N2 C25 52.9(5) . . . . ?
O8 S2 N2 C26 15.6(6) . . . . ?
O7 S2 N2 C26 145.9(5) . . . . ?
C18 S2 N2 C26 -99.5(5) . . . . ?
O2 S1 C1 C6 -146.2(5) . . . . ?
O1 S1 C1 C6 84.7(6) . . . . ?
N1 S1 C1 C6 -33.4(6) . . . . ?
O2 S1 C1 C2 39.5(6) . . . . ?
O1 S1 C1 C2 -89.6(6) . . . . ?
N1 S1 C1 C2 152.3(5) . . . . ?
C6 C1 C2 C3 -2.3(11) . . . . ?
S1 C1 C2 C3 172.2(6) . . . . ?
C1 C2 C3 C4 -1.5(12) . . . . ?
C2 C3 C4 C5 4.5(12) . . . . ?
C3 C4 C5 C6 -3.7(12) . . . . ?
C4 C5 C6 C1 -0.1(11) . . . . ?
C4 C5 C6 C7 179.0(7) . . . . ?
C2 C1 C6 C5 3.1(10) . . . . ?
S1 C1 C6 C5 -171.2(5) . . . . ?
C2 C1 C6 C7 -175.9(6) . . . . ?
S1 C1 C6 C7 9.8(9) . . . . ?
C5 C6 C7 O3 2.0(10) . . . . ?
C1 C6 C7 O3 -179.0(6) . . . . ?
C5 C6 C7 C8 -176.4(6) . . . . ?
C1 C6 C7 C8 2.6(9) . . . . ?
C24 O6 C8 N1 -179.0(5) . . . . ?
C24 O6 C8 C7 -53.9(7) . . . . ?
C24 O6 C8 C16 65.0(7) . . . . ?
C9 N1 C8 O6 -66.3(6) . . . . ?
S1 N1 C8 O6 76.0(6) . . . . ?
C9 N1 C8 C7 170.8(5) . . . . ?
S1 N1 C8 C7 -46.9(7) . . . . ?
C9 N1 C8 C16 52.0(7) . . . . ?
S1 N1 C8 C16 -165.7(5) . . . . ?
O3 C7 C8 O6 77.3(7) . . . . ?
C6 C7 C8 O6 -104.1(6) . . . . ?
O3 C7 C8 N1 -163.2(6) . . . . ?
C6 C7 C8 N1 15.3(8) . . . . ?
O3 C7 C8 C16 -43.9(8) . . . . ?
C6 C7 C8 C16 134.6(6) . . . . ?
C8 N1 C9 C10 -98.0(6) . . . . ?
S1 N1 C9 C10 118.0(5) . . . . ?
N1 C9 C10 C11 137.5(4) . . . . ?
N1 C9 C10 C15 -42.3(6) . . . . ?
C15 C10 C11 C12 0.0 . . . . ?
C9 C10 C11 C12 -179.8(5) . . . . ?
C10 C11 C12 C13 0.0 . . . . ?
C11 C12 C13 C14 0.0 . . . . ?
C12 C13 C14 C15 0.0 . . . . ?
C13 C14 C15 C10 0.0 . . . . ?
C11 C10 C15 C14 0.0 . . . . ?
C9 C10 C15 C14 179.8(5) . . . . ?
C17 O5 C16 O4 0.8(11) . . . . ?
C17 O5 C16 C8 -178.8(6) . . . . ?
O6 C8 C16 O4 5.0(10) . . . . ?
N1 C8 C16 O4 -109.5(8) . . . . ?
C7 C8 C16 O4 126.5(8) . . . . ?
O6 C8 C16 O5 -175.4(5) . . . . ?
N1 C8 C16 O5 70.1(7) . . . . ?
C7 C8 C16 O5 -53.8(7) . . . . ?
O8 S2 C18 C19 34.3(7) . . . . ?
O7 S2 C18 C19 -99.2(6) . . . . ?
N2 S2 C18 C19 147.7(6) . . . . ?
O8 S2 C18 C23 -147.2(5) . . . . ?
O7 S2 C18 C23 79.3(6) . . . . ?
N2 S2 C18 C23 -33.8(6) . . . . ?
C23 C18 C19 C20 2.4(11) . . . . ?
S2 C18 C19 C20 -179.2(6) . . . . ?
C18 C19 C20 C21 -0.6(12) . . . . ?
C19 C20 C21 C22 -0.2(13) . . . . ?
C20 C21 C22 C23 -0.7(12) . . . . ?
C21 C22 C23 C18 2.3(10) . . . . ?
C21 C22 C23 C24 -178.3(7) . . . . ?
C19 C18 C23 C22 -3.2(11) . . . . ?
S2 C18 C23 C22 178.3(5) . . . . ?
C19 C18 C23 C24 177.3(7) . . . . ?
S2 C18 C23 C24 -1.1(9) . . . . ?
C8 O6 C24 C25 -108.2(7) . . . . ?
C8 O6 C24 C23 80.3(7) . . . . ?
C22 C23 C24 C25 -151.3(7) . . . . ?
C18 C23 C24 C25 28.1(11) . . . . ?
C22 C23 C24 O6 19.6(10) . . . . ?
C18 C23 C24 O6 -161.0(6) . . . . ?
O6 C24 C25 N2 -179.4(6) . . . . ?
C23 C24 C25 N2 -8.7(10) . . . . ?
O6 C24 C25 C33 -2.1(10) . . . . ?
C23 C24 C25 C33 168.6(6) . . . . ?
C26 N2 C25 C24 117.6(7) . . . . ?
S2 N2 C25 C24 -36.1(8) . . . . ?
C26 N2 C25 C33 -59.9(8) . . . . ?
S2 N2 C25 C33 146.5(5) . . . . ?
C25 N2 C26 C27 -48.9(8) . . . . ?
S2 N2 C26 C27 103.2(6) . . . . ?
N2 C26 C27 C28 96.3(6) . . . . ?
N2 C26 C27 C32 -84.0(6) . . . . ?
C32 C27 C28 C29 0.0 . . . . ?
C26 C27 C28 C29 179.7(5) . . . . ?
C27 C28 C29 C30 0.0 . . . . ?
C28 C29 C30 C31 0.0 . . . . ?
C29 C30 C31 C32 0.0 . . . . ?
C30 C31 C32 C27 0.0 . . . . ?
C28 C27 C32 C31 0.0 . . . . ?
C26 C27 C32 C31 -179.7(5) . . . . ?
C34 O10 C33 O9 -0.8(10) . . . . ?
C34 O10 C33 C25 174.9(6) . . . . ?
C24 C25 C33 O9 -28.6(12) . . . . ?
N2 C25 C33 O9 148.7(7) . . . . ?
C24 C25 C33 O10 155.7(6) . . . . ?
N2 C25 C33 O10 -27.0(9) . . . . ?
